data_4305498
loop_
_publ_author_name
'Yan-Feng Yue'
'Jue Liang'
'En-Qing Gao'
'Chen-Jie Fang'
'Zheng-Guang Yan'
'Chun-Hua Yan'

_publ_contact_author_address
;
Beijing National Laboratory for Molecular Sciences, 
State Key Lab of Rare Earth Materials Chemistry and Applications & 
PKU-HKU Joint Lab on Rare Earth Materials and Bioinorganic Chemistry, 
Peking University, 
Beijing 100871, 
China
;
_publ_contact_author_email yan@pku.edu.cn
_publ_contact_author_fax 86-(10)-62754179
_publ_contact_author_name 'Prof. Chun-Hua Yan'
_publ_contact_author_phone 86-(10)-62754179
_publ_section_title
;
Supramolecular Engineering of a 2D Kagom\'e Lattice: Synthesis, Structures,
and Magnetic Properties
;
_journal_name_full 'Inorganic Chemistry'
_journal_page_first 6115
_journal_page_last 6117
_journal_paper_doi 10.1021/ic800497n
_journal_volume 47
_journal_year 2008
_chemical_formula_sum 'C38 H32 Mn3 N12 O12'
_chemical_formula_weight 1013.58
_chemical_name_systematic
; 
 ? 
;
_space_group_IT_number 29
_symmetry_cell_setting orthorhombic
_symmetry_space_group_name_Hall 'P 2c -2ac'
_symmetry_space_group_name_H-M 'P c a 21'
_atom_sites_solution_hydrogens geom
_atom_sites_solution_primary direct
_atom_sites_solution_secondary difmap
_audit_creation_method SHELXL-97
_cell_angle_alpha 90.00
_cell_angle_beta 90.00
_cell_angle_gamma 90.00
_cell_formula_units_Z 4
_cell_length_a 19.2126(3)
_cell_length_b 9.9381(2)
_cell_length_c 21.4194(4)
_cell_measurement_reflns_used 37549
_cell_measurement_temperature 293(2)
_cell_measurement_theta_max 27.485
_cell_measurement_theta_min 3.395
_cell_volume 4089.75(13)
_computing_cell_refinement 'HKL Scalepack (Otwinowski & Minor, 1997)'
_computing_data_collection 'KappaCCD (Nonius B. V., 1998)'
_computing_data_reduction 'HKL Denzo (Otwinowski & Minor, 1997) & maXus (Mackay et al., 1998)'
_computing_molecular_graphics 'Bruker SHELXTL V5.1 (Sheldrick, 1998)'
_computing_publication_material 'SHELXL-97 (Sheldrick, 1997)'
_computing_structure_refinement 'SHELXL-97 (Sheldrick, 1997)'
_computing_structure_solution 'SHELXS-97 (Sheldrick, 1997)'
_diffrn_ambient_temperature 293(2)
_diffrn_measured_fraction_theta_full 0.962
_diffrn_measured_fraction_theta_max 0.962
_diffrn_radiation_monochromator graphite
_diffrn_radiation_source 'fine-focus sealed tube'
_diffrn_radiation_type MoK\a
_diffrn_radiation_wavelength 0.71073
_diffrn_reflns_av_R_equivalents 0.0971
_diffrn_reflns_av_sigmaI/netI 0.1043
_diffrn_reflns_limit_h_max 24
_diffrn_reflns_limit_h_min -24
_diffrn_reflns_limit_k_max 12
_diffrn_reflns_limit_k_min -12
_diffrn_reflns_limit_l_max 26
_diffrn_reflns_limit_l_min -26
_diffrn_reflns_number 45545
_diffrn_reflns_theta_full 27.48
_diffrn_reflns_theta_max 27.48
_diffrn_reflns_theta_min 3.51
_exptl_absorpt_coefficient_mu 0.992
_exptl_absorpt_correction_T_max 0.865
_exptl_absorpt_correction_T_min 0.736
_exptl_absorpt_correction_type empirical
_exptl_absorpt_process_details '(Blessing, 1995, 1997)'
_exptl_crystal_colour 'Light yellow'
_exptl_crystal_density_diffrn 1.646
_exptl_crystal_density_method 'not measured'
_exptl_crystal_description Block
_exptl_crystal_F_000 2060
_exptl_crystal_size_max 0.3
_exptl_crystal_size_mid 0.2
_exptl_crystal_size_min 0.15
_refine_diff_density_max 0.298
_refine_diff_density_min -0.300
_refine_diff_density_rms 0.051
_refine_ls_abs_structure_details 'Flack H D (1983), Acta Cryst. A39, 876-881'
_refine_ls_abs_structure_Flack 0.251(16)
_refine_ls_extinction_coef 0.00049(11)
_refine_ls_extinction_expression Fc^*^=kFc[1+0.001xFc^2^\l^3^/sin(2\q)]^-1/4^
_refine_ls_extinction_method SHELXL
_refine_ls_goodness_of_fit_ref 0.878
_refine_ls_hydrogen_treatment constr
_refine_ls_matrix_type full
_refine_ls_number_parameters 608
_refine_ls_number_reflns 8769
_refine_ls_number_restraints 1
_refine_ls_restrained_S_all 0.878
_refine_ls_R_factor_all 0.0975
_refine_ls_R_factor_gt 0.0385
_refine_ls_shift/su_max 0.003
_refine_ls_shift/su_mean 0.000
_refine_ls_structure_factor_coef Fsqd
_refine_ls_weighting_details 'calc w=1/[\s^2^(Fo^2^)+(0.0286P)^2^+0.0000P] where P=(Fo^2^+2Fc^2^)/3'
_refine_ls_weighting_scheme calc
_refine_ls_wR_factor_gt 0.0662
_refine_ls_wR_factor_ref 0.0743
_reflns_number_gt 5099
_reflns_number_total 8769
_reflns_threshold_expression >2sigma(I)
_cod_data_source_file ic800497n-file004_1.cif
_cod_data_source_block 2
_cod_database_code 4305498

loop_
_symmetry_equiv_pos_as_xyz
'x, y, z'
'-x, -y, z+1/2'
'x+1/2, -y, z'
'-x+1/2, y, z+1/2'

loop_
_atom_site_label
_atom_site_type_symbol
_atom_site_fract_x
_atom_site_fract_y
_atom_site_fract_z
_atom_site_U_iso_or_equiv
_atom_site_adp_type
_atom_site_occupancy
_atom_site_symmetry_multiplicity
_atom_site_calc_flag
_atom_site_refinement_flags
_atom_site_disorder_assembly
_atom_site_disorder_group
Mn1 Mn 0.92216(3) 0.54999(7) 0.60256(3) 0.0360(2) Uani 1 1 d . . .
Mn2 Mn 1.06726(3) 1.05066(7) 0.51365(3) 0.0365(2) Uani 1 1 d . . .
Mn3 Mn 0.91073(2) 0.74210(8) 0.30685(6) 0.03965(14) Uani 1 1 d . . .
C1 C 1.0254(2) 0.7508(5) 0.5521(3) 0.0341(14) Uani 1 1 d . . .
C2 C 0.9786(2) 0.7238(5) 0.4978(2) 0.0324(12) Uani 1 1 d . . .
C3 C 0.9722(2) 0.7729(5) 0.4369(3) 0.0333(12) Uani 1 1 d . . .
C4 C 1.0005(2) 0.8899(4) 0.3991(3) 0.0394(13) Uani 1 1 d . . .
C5 C 0.9650(2) 1.2485(4) 0.5662(3) 0.0334(14) Uani 1 1 d . . .
C6 C 1.0122(2) 1.2250(5) 0.6203(2) 0.0322(12) Uani 1 1 d . . .
C7 C 1.0202(2) 1.2760(5) 0.6795(2) 0.0321(12) Uani 1 1 d . . .
C8 C 0.9918(2) 1.3905(5) 0.7145(2) 0.0353(12) Uani 1 1 d . . .
C9 C 0.9127(3) 0.8581(6) 0.6584(3) 0.0594(16) Uani 1 1 d . . .
H9A H 0.9608 0.8498 0.6608 0.071 Uiso 1 1 calc R . .
C10 C 0.8826(3) 0.9832(5) 0.6741(3) 0.0691(18) Uani 1 1 d . . .
H10A H 0.9101 1.0569 0.6844 0.083 Uiso 1 1 calc R . .
C11 C 0.8109(3) 0.9923(6) 0.6737(3) 0.0633(17) Uani 1 1 d . . .
H11A H 0.7887 1.0716 0.6854 0.076 Uiso 1 1 calc R . .
C12 C 0.7728(3) 0.8815(5) 0.6556(3) 0.0527(15) Uani 1 1 d . . .
H12A H 0.7246 0.8872 0.6536 0.063 Uiso 1 1 calc R . .
C13 C 0.8052(2) 0.7624(4) 0.6403(3) 0.0349(12) Uani 1 1 d . . .
C14 C 0.7672(2) 0.6402(5) 0.6233(2) 0.0369(12) Uani 1 1 d . . .
C15 C 0.6955(2) 0.6306(5) 0.6270(3) 0.0497(15) Uani 1 1 d . . .
H15A H 0.6693 0.7053 0.6385 0.060 Uiso 1 1 calc R . .
C16 C 0.6631(3) 0.5122(6) 0.6138(3) 0.0621(17) Uani 1 1 d . . .
H16A H 0.6150 0.5052 0.6171 0.074 Uiso 1 1 calc R . .
C17 C 0.7005(3) 0.4069(6) 0.5961(4) 0.075(2) Uani 1 1 d . . .
H17A H 0.6791 0.3260 0.5858 0.090 Uiso 1 1 calc R . .
C18 C 0.7717(3) 0.4195(5) 0.5934(4) 0.0664(18) Uani 1 1 d . . .
H18A H 0.7978 0.3441 0.5826 0.080 Uiso 1 1 calc R . .
C19 C 0.8090(3) 0.9907(6) 0.3312(3) 0.0664(17) Uani 1 1 d . . .
H19A H 0.8506 1.0381 0.3336 0.080 Uiso 1 1 calc R . .
C20 C 0.7469(4) 1.0596(6) 0.3441(3) 0.0786(18) Uani 1 1 d . . .
H20A H 0.7466 1.1503 0.3548 0.094 Uiso 1 1 calc R . .
C21 C 0.6862(4) 0.9856(8) 0.3402(3) 0.086(2) Uani 1 1 d . . .
H21A H 0.6439 1.0272 0.3490 0.103 Uiso 1 1 calc R . .
C22 C 0.6866(3) 0.8516(6) 0.3238(2) 0.0784(17) Uani 1 1 d . . .
H22A H 0.6455 0.8026 0.3210 0.094 Uiso 1 1 calc R . .
C23 C 0.7506(3) 0.7921(4) 0.3114(3) 0.0537(14) Uani 1 1 d . . .
C24 C 0.7561(3) 0.6497(4) 0.2938(2) 0.0544(13) Uani 1 1 d . . .
C25 C 0.6997(3) 0.5718(7) 0.2792(3) 0.0701(17) Uani 1 1 d . . .
H25A H 0.6551 0.6083 0.2802 0.084 Uiso 1 1 calc R . .
C26 C 0.7092(4) 0.4394(7) 0.2631(3) 0.0805(19) Uani 1 1 d . . .
H26A H 0.6709 0.3860 0.2536 0.097 Uiso 1 1 calc R . .
C27 C 0.7741(3) 0.3858(6) 0.2609(3) 0.0765(19) Uani 1 1 d . . .
H27A H 0.7814 0.2962 0.2502 0.092 Uiso 1 1 calc R . .
C28 C 0.8306(3) 0.4728(5) 0.2756(3) 0.0606(16) Uani 1 1 d . . .
H28A H 0.8757 0.4390 0.2739 0.073 Uiso 1 1 calc R . .
C29 C 1.0724(3) 1.3567(6) 0.4567(3) 0.0669(18) Uani 1 1 d . . .
H29A H 1.0242 1.3495 0.4590 0.080 Uiso 1 1 calc R . .
C30 C 1.1004(3) 1.4742(6) 0.4347(3) 0.0769(19) Uani 1 1 d . . .
H30A H 1.0718 1.5422 0.4195 0.092 Uiso 1 1 calc R . .
C31 C 1.1699(4) 1.4898(7) 0.4355(4) 0.078(2) Uani 1 1 d . . .
H31A H 1.1898 1.5713 0.4238 0.094 Uiso 1 1 calc R . .
C32 C 1.2111(3) 1.3844(5) 0.4539(3) 0.0541(15) Uani 1 1 d . . .
H32A H 1.2594 1.3916 0.4533 0.065 Uiso 1 1 calc R . .
C33 C 1.1791(3) 1.2674(4) 0.4731(2) 0.0409(14) Uani 1 1 d . . .
C34 C 1.2209(2) 1.1449(5) 0.4894(2) 0.0387(13) Uani 1 1 d . . .
C35 C 1.2924(3) 1.1425(5) 0.4868(3) 0.0488(15) Uani 1 1 d . . .
H35A H 1.3166 1.2207 0.4768 0.059 Uiso 1 1 calc R . .
C36 C 1.3281(3) 1.0273(6) 0.4987(3) 0.0605(17) Uani 1 1 d . . .
H36A H 1.3764 1.0261 0.4976 0.073 Uiso 1 1 calc R . .
C37 C 1.2905(3) 0.9108(6) 0.5125(4) 0.0674(17) Uani 1 1 d . . .
H47A H 1.3129 0.8293 0.5196 0.081 Uiso 1 1 calc R . .
C38 C 1.2175(3) 0.9212(5) 0.5154(4) 0.0680(18) Uani 1 1 d . . .
H38A H 1.1920 0.8446 0.5254 0.082 Uiso 1 1 calc R . .
N1 N 0.93380(18) 0.6196(4) 0.5025(2) 0.0397(11) Uani 1 1 d . . .
N2 N 0.90188(19) 0.6011(4) 0.4480(2) 0.0405(10) Uani 1 1 d . . .
N3 N 0.92461(19) 0.6919(4) 0.4069(2) 0.0359(10) Uani 1 1 d . . .
N4 N 1.05641(19) 1.1197(4) 0.6140(2) 0.0362(10) Uani 1 1 d . . .
N5 N 1.08983(19) 1.1048(4) 0.6683(2) 0.0374(10) Uani 1 1 d . . .
N6 N 1.06823(19) 1.1989(4) 0.7081(2) 0.0368(10) Uani 1 1 d . . .
N7 N 0.8759(2) 0.7513(3) 0.6403(2) 0.0423(11) Uani 1 1 d . . .
N8 N 0.80540(17) 0.5345(4) 0.6053(2) 0.0421(10) Uani 1 1 d . . .
N9 N 1.1104(3) 1.2528(3) 0.4750(2) 0.0463(12) Uani 1 1 d . . .
N10 N 1.18293(17) 1.0356(4) 0.5046(2) 0.0445(11) Uani 1 1 d . . .
N11 N 0.8114(2) 0.8600(4) 0.31555(19) 0.0496(11) Uani 1 1 d . . .
N12 N 0.8212(2) 0.6013(4) 0.2919(2) 0.0485(11) Uani 1 1 d . . .
O1 O 1.06577(16) 0.8482(3) 0.55089(18) 0.0451(10) Uani 1 1 d . . .
O1W O 1.1018(3) 0.8151(5) 0.6989(2) 0.128(2) Uani 1 1 d . . .
O2 O 1.01938(14) 0.6700(3) 0.59660(17) 0.0401(8) Uani 1 1 d . . .
O2W O 0.860(4) 0.308(3) 0.4156(13) 0.16(2) Uani 0.38(5) 1 d P A 2
O2W' O 0.8176(7) 0.364(2) 0.4238(4) 0.098(6) Uani 0.62(5) 1 d P A 1
O3 O 1.03843(17) 0.9745(3) 0.42622(15) 0.0497(9) Uani 1 1 d . . .
O3W O 0.9195(4) 0.2008(8) 0.3940(4) 0.129(4) Uani 0.596(11) 1 d P . .
O4 O 0.98290(18) 0.8919(4) 0.34362(17) 0.0515(10) Uani 1 1 d . . .
O4W O 0.9819(5) 1.6913(12) 0.8013(6) 0.153(5) Uani 0.596(11) 1 d P B 2
O4W' O 1.0004(10) 1.8373(17) 0.7979(10) 0.219(10) Uani 0.404(11) 1 d P B 1
O5 O 0.96876(14) 1.1647(3) 0.52254(18) 0.0429(8) Uani 1 1 d . . .
O6 O 0.92481(15) 1.3479(3) 0.56693(18) 0.0458(10) Uani 1 1 d . . .
O7 O 0.95159(17) 1.4743(3) 0.69076(16) 0.0475(9) Uani 1 1 d . . .
O8 O 1.01177(17) 1.4002(3) 0.77143(17) 0.0483(9) Uani 1 1 d . . .

loop_
_atom_site_aniso_label
_atom_site_aniso_U_11
_atom_site_aniso_U_22
_atom_site_aniso_U_33
_atom_site_aniso_U_23
_atom_site_aniso_U_13
_atom_site_aniso_U_12
Mn1 0.0363(4) 0.0384(4) 0.0333(5) 0.0039(4) 0.0005(3) 0.0027(3)
Mn2 0.0371(4) 0.0388(4) 0.0337(5) -0.0044(4) -0.0004(3) -0.0004(3)
Mn3 0.0449(3) 0.0474(3) 0.0266(2) -0.0038(2) 0.0019(5) 0.0020(4)
C1 0.029(3) 0.042(4) 0.032(3) -0.003(3) 0.002(2) 0.012(2)
C2 0.028(2) 0.038(3) 0.031(3) 0.005(2) 0.003(2) 0.007(2)
C3 0.031(3) 0.034(3) 0.034(4) 0.001(3) 0.005(2) 0.008(2)
C4 0.040(3) 0.032(3) 0.046(4) -0.006(3) 0.004(3) 0.012(2)
C5 0.038(3) 0.029(4) 0.034(3) -0.004(2) 0.003(2) -0.003(2)
C6 0.029(2) 0.031(3) 0.036(4) 0.007(2) 0.002(2) 0.000(2)
C7 0.034(3) 0.037(3) 0.025(3) 0.004(2) 0.000(2) -0.002(2)
C8 0.042(3) 0.044(3) 0.020(3) 0.000(3) 0.001(2) 0.000(2)
C9 0.048(3) 0.061(4) 0.069(5) -0.016(3) 0.014(3) -0.011(3)
C10 0.087(5) 0.039(3) 0.081(5) -0.018(3) 0.019(3) -0.017(3)
C11 0.071(4) 0.044(3) 0.075(5) 0.000(3) 0.025(3) 0.004(3)
C12 0.050(3) 0.053(3) 0.054(4) -0.002(3) 0.000(3) 0.006(3)
C13 0.034(3) 0.038(3) 0.033(3) 0.003(2) 0.002(2) 0.000(2)
C14 0.038(3) 0.044(3) 0.030(3) -0.001(2) 0.001(2) 0.009(2)
C15 0.035(3) 0.057(3) 0.057(4) -0.017(3) 0.007(2) -0.001(2)
C16 0.038(3) 0.072(4) 0.077(5) -0.015(3) 0.014(3) -0.016(3)
C17 0.063(4) 0.056(3) 0.108(6) -0.028(4) 0.025(4) -0.015(3)
C18 0.042(3) 0.050(3) 0.107(5) -0.028(4) 0.005(3) -0.006(2)
C19 0.068(4) 0.092(5) 0.039(3) -0.001(3) 0.005(3) 0.008(4)
C20 0.107(5) 0.073(4) 0.055(4) -0.003(3) 0.012(4) 0.036(5)
C21 0.082(5) 0.115(6) 0.061(4) 0.011(4) 0.018(3) 0.042(4)
C22 0.071(4) 0.109(5) 0.055(4) 0.013(4) 0.008(3) 0.015(3)
C23 0.041(3) 0.091(4) 0.029(3) 0.014(4) 0.003(2) 0.008(3)
C24 0.053(3) 0.074(3) 0.037(3) 0.003(3) -0.001(2) -0.008(3)
C25 0.046(3) 0.111(5) 0.053(4) 0.012(4) -0.005(2) -0.010(4)
C26 0.082(5) 0.101(5) 0.059(4) 0.003(4) -0.007(3) -0.041(4)
C27 0.092(5) 0.073(4) 0.064(4) -0.001(3) 0.001(3) -0.034(4)
C28 0.064(3) 0.059(3) 0.059(4) -0.001(3) 0.001(3) -0.010(3)
C29 0.070(4) 0.057(4) 0.074(5) 0.026(3) 0.015(3) 0.012(3)
C30 0.081(4) 0.071(4) 0.079(5) 0.019(4) 0.033(3) 0.027(3)
C31 0.105(6) 0.048(4) 0.083(5) 0.019(3) 0.037(4) 0.009(4)
C32 0.063(3) 0.041(3) 0.059(4) 0.002(3) 0.015(3) -0.009(3)
C33 0.055(3) 0.038(3) 0.030(3) -0.002(2) 0.005(2) 0.002(3)
C34 0.038(3) 0.046(3) 0.032(3) -0.004(2) 0.002(2) -0.003(2)
C35 0.048(3) 0.040(3) 0.058(4) -0.001(3) 0.003(2) -0.011(2)
C36 0.042(3) 0.078(4) 0.061(5) 0.015(3) 0.012(3) -0.007(3)
C37 0.040(3) 0.077(4) 0.085(5) 0.031(4) 0.005(3) 0.012(3)
C38 0.046(3) 0.062(4) 0.097(5) 0.033(4) 0.014(3) 0.000(3)
N1 0.036(2) 0.041(2) 0.043(3) 0.006(2) 0.003(2) 0.0005(17)
N2 0.037(2) 0.051(3) 0.034(3) 0.002(2) -0.005(2) 0.001(2)
N3 0.044(3) 0.036(2) 0.028(3) -0.001(2) 0.0053(18) -0.0021(18)
N4 0.040(2) 0.040(2) 0.029(3) 0.004(2) -0.0070(19) -0.0021(17)
N5 0.038(2) 0.035(2) 0.039(3) 0.000(2) 0.000(2) 0.0049(18)
N6 0.037(3) 0.043(2) 0.030(3) -0.002(2) -0.0010(18) -0.0013(18)
N7 0.043(3) 0.043(3) 0.041(3) -0.0040(19) 0.005(2) -0.0053(19)
N8 0.0337(19) 0.044(2) 0.049(3) -0.004(2) 0.001(2) -0.0027(18)
N9 0.048(3) 0.043(3) 0.049(3) 0.005(2) 0.0042(19) 0.0097(19)
N10 0.039(2) 0.045(2) 0.050(3) 0.012(2) 0.0011(19) -0.0032(19)
N11 0.066(3) 0.053(2) 0.030(2) 0.004(2) 0.007(2) 0.015(2)
N12 0.053(3) 0.050(2) 0.043(3) -0.009(2) -0.0023(19) 0.000(2)
O1 0.047(2) 0.042(2) 0.046(3) 0.0002(19) -0.0028(15) -0.0091(16)
O1W 0.195(5) 0.103(3) 0.085(3) -0.010(3) -0.051(3) 0.062(4)
O2 0.0374(17) 0.051(2) 0.0323(19) 0.0077(19) -0.0037(15) -0.0006(13)
O2W 0.32(6) 0.012(10) 0.141(14) 0.010(9) -0.05(2) -0.02(2)
O2W' 0.142(9) 0.038(9) 0.115(5) -0.004(4) 0.005(5) -0.003(6)
O3 0.066(2) 0.046(2) 0.037(2) -0.0021(18) -0.0091(17) -0.0172(18)
O3W 0.128(7) 0.099(7) 0.161(8) 0.017(5) -0.068(5) -0.018(5)
O4 0.073(3) 0.059(2) 0.022(2) 0.0023(18) -0.0069(17) -0.0161(19)
O4W 0.138(7) 0.167(9) 0.155(8) -0.086(7) -0.035(6) 0.050(6)
O4W' 0.28(2) 0.146(14) 0.235(19) -0.144(12) 0.062(15) -0.026(13)
O5 0.0312(17) 0.053(2) 0.045(2) -0.0132(19) -0.0057(15) 0.0005(13)
O6 0.047(2) 0.047(2) 0.044(2) -0.0061(19) -0.0123(15) 0.0087(16)
O7 0.054(2) 0.053(2) 0.035(2) 0.0031(18) 0.0016(16) 0.0137(18)
O8 0.061(2) 0.047(2) 0.037(3) -0.0014(18) -0.0055(18) 0.0090(16)

loop_
_atom_type_symbol
_atom_type_description
_atom_type_scat_dispersion_real
_atom_type_scat_dispersion_imag
_atom_type_scat_source
C C 0.0033 0.0016 'International Tables Vol C Tables 4.2.6.8 and 6.1.1.4'
H H 0.0000 0.0000 'International Tables Vol C Tables 4.2.6.8 and 6.1.1.4'
N N 0.0061 0.0033 'International Tables Vol C Tables 4.2.6.8 and 6.1.1.4'
O O 0.0106 0.0060 'International Tables Vol C Tables 4.2.6.8 and 6.1.1.4'
Mn Mn 0.3368 0.7283 'International Tables Vol C Tables 4.2.6.8 and 6.1.1.4'

loop_
_geom_angle_atom_site_label_1
_geom_angle_atom_site_label_2
_geom_angle_atom_site_label_3
_geom_angle
_geom_angle_site_symmetry_1
_geom_angle_site_symmetry_3
_geom_angle_publ_flag
O7 Mn1 O6 88.77(14) 1_545 1_545 ?
O7 Mn1 O2 91.01(14) 1_545 . ?
O6 Mn1 O2 117.51(12) 1_545 . ?
O7 Mn1 N8 102.67(15) 1_545 . ?
O6 Mn1 N8 88.21(13) 1_545 . ?
O2 Mn1 N8 151.34(12) . . ?
O7 Mn1 N1 158.46(12) 1_545 . ?
O6 Mn1 N1 86.96(15) 1_545 . ?
O2 Mn1 N1 72.44(14) . . ?
N8 Mn1 N1 98.29(15) . . ?
O7 Mn1 N7 95.58(15) 1_545 . ?
O6 Mn1 N7 158.93(14) 1_545 . ?
O2 Mn1 N7 83.09(13) . . ?
N8 Mn1 N7 70.72(14) . . ?
N1 Mn1 N7 95.96(15) . . ?
O3 Mn2 O1 89.43(13) . . ?
O3 Mn2 O5 92.06(13) . . ?
O1 Mn2 O5 115.64(12) . . ?
O3 Mn2 N10 99.29(15) . . ?
O1 Mn2 N10 89.01(13) . . ?
O5 Mn2 N10 153.04(12) . . ?
O3 Mn2 N4 158.96(13) . . ?
O1 Mn2 N4 86.04(14) . . ?
O5 Mn2 N4 71.62(14) . . ?
N10 Mn2 N4 101.17(16) . . ?
O3 Mn2 N9 95.08(15) . . ?
O1 Mn2 N9 159.85(15) . . ?
O5 Mn2 N9 83.87(14) . . ?
N10 Mn2 N9 70.89(15) . . ?
N4 Mn2 N9 96.23(15) . . ?
O4 Mn3 O8 97.69(8) . 2_774 ?
O4 Mn3 N3 74.23(14) . . ?
O8 Mn3 N3 96.17(14) 2_774 . ?
O4 Mn3 N6 92.75(15) . 2_774 ?
O8 Mn3 N6 73.62(14) 2_774 2_774 ?
N3 Mn3 N6 162.49(10) . 2_774 ?
O4 Mn3 N12 164.95(15) . . ?
O8 Mn3 N12 93.98(14) 2_774 . ?
N3 Mn3 N12 95.14(15) . . ?
N6 Mn3 N12 99.66(16) 2_774 . ?
O4 Mn3 N11 98.85(15) . . ?
O8 Mn3 N11 160.60(15) 2_774 . ?
N3 Mn3 N11 98.03(14) . . ?
N6 Mn3 N11 95.48(15) 2_774 . ?
N12 Mn3 N11 71.65(15) . . ?
O1 C1 O2 125.0(5) . . ?
O1 C1 C2 120.0(5) . . ?
O2 C1 C2 114.9(4) . . ?
N1 C2 C3 106.3(4) . . ?
N1 C2 C1 117.6(4) . . ?
C3 C2 C1 135.8(4) . . ?
N3 C3 C2 106.9(4) . . ?
N3 C3 C4 115.9(5) . . ?
C2 C3 C4 137.2(5) . . ?
O4 C4 O3 126.4(5) . . ?
O4 C4 C3 115.3(5) . . ?
O3 C4 C3 118.3(5) . . ?
O6 C5 O5 124.5(5) . . ?
O6 C5 C6 119.3(5) . . ?
O5 C5 C6 116.2(4) . . ?
N4 C6 C7 107.9(4) . . ?
N4 C6 C5 115.1(4) . . ?
C7 C6 C5 136.8(4) . . ?
N6 C7 C6 106.6(4) . . ?
N6 C7 C8 117.7(5) . . ?
C6 C7 C8 135.6(5) . . ?
O7 C8 O8 121.6(4) . . ?
O7 C8 C7 122.8(5) . . ?
O8 C8 C7 115.6(4) . . ?
N7 C9 C10 123.6(5) . . ?
C11 C10 C9 117.7(5) . . ?
C12 C11 C10 118.6(5) . . ?
C13 C12 C11 121.0(5) . . ?
N7 C13 C12 121.3(4) . . ?
N7 C13 C14 115.5(4) . . ?
C12 C13 C14 123.2(5) . . ?
N8 C14 C15 120.6(5) . . ?
N8 C14 C13 116.8(4) . . ?
C15 C14 C13 122.6(4) . . ?
C16 C15 C14 120.1(5) . . ?
C17 C16 C15 119.7(5) . . ?
C16 C17 C18 118.7(5) . . ?
N8 C18 C17 123.4(5) . . ?
N11 C19 C20 123.5(6) . . ?
C21 C20 C19 116.5(5) . . ?
C22 C21 C20 121.6(6) . . ?
C21 C22 C23 117.8(6) . . ?
N11 C23 C22 122.7(4) . . ?
N11 C23 C24 115.7(5) . . ?
C22 C23 C24 121.6(5) . . ?
N12 C24 C25 122.0(4) . . ?
N12 C24 C23 114.9(5) . . ?
C25 C24 C23 123.1(5) . . ?
C24 C25 C26 119.6(5) . . ?
C27 C26 C25 120.5(6) . . ?
C26 C27 C28 117.1(5) . . ?
N12 C28 C27 122.3(5) . . ?
N9 C29 C30 123.3(5) . . ?
C31 C30 C29 119.0(6) . . ?
C30 C31 C32 119.3(6) . . ?
C31 C32 C33 118.2(5) . . ?
N9 C33 C32 123.0(5) . . ?
N9 C33 C34 115.9(4) . . ?
C32 C33 C34 121.0(5) . . ?
N10 C34 C35 122.5(5) . . ?
N10 C34 C33 114.8(4) . . ?
C35 C34 C33 122.7(5) . . ?
C36 C35 C34 120.7(5) . . ?
C35 C36 C37 118.5(5) . . ?
C36 C37 C38 117.6(5) . . ?
N10 C38 C37 123.4(5) . . ?
N2 N1 C2 109.5(4) . . ?
N2 N1 Mn1 138.0(3) . . ?
C2 N1 Mn1 111.6(3) . . ?
N1 N2 N3 109.6(4) . . ?
N2 N3 C3 107.7(4) . . ?
N2 N3 Mn3 138.7(3) . . ?
C3 N3 Mn3 113.6(3) . . ?
N5 N4 C6 107.4(4) . . ?
N5 N4 Mn2 138.4(3) . . ?
C6 N4 Mn2 112.8(3) . . ?
N6 N5 N4 109.2(3) . . ?
N5 N6 C7 108.8(4) . . ?
N5 N6 Mn3 137.3(3) . 2_775 ?
C7 N6 Mn3 113.9(4) . 2_775 ?
C9 N7 C13 117.7(4) . . ?
C9 N7 Mn1 125.5(3) . . ?
C13 N7 Mn1 116.7(3) . . ?
C14 N8 C18 117.4(4) . . ?
C14 N8 Mn1 120.0(3) . . ?
C18 N8 Mn1 122.4(3) . . ?
C29 N9 C33 117.0(4) . . ?
C29 N9 Mn2 125.6(4) . . ?
C33 N9 Mn2 117.4(3) . . ?
C38 N10 C34 117.2(4) . . ?
C38 N10 Mn2 122.4(3) . . ?
C34 N10 Mn2 120.3(3) . . ?
C19 N11 C23 118.0(4) . . ?
C19 N11 Mn3 123.7(4) . . ?
C23 N11 Mn3 117.9(3) . . ?
C28 N12 C24 118.5(4) . . ?
C28 N12 Mn3 122.0(3) . . ?
C24 N12 Mn3 119.2(3) . . ?
C1 O1 Mn2 137.8(3) . . ?
C1 O2 Mn1 117.8(3) . . ?
C4 O3 Mn2 144.1(4) . . ?
C4 O4 Mn3 120.7(3) . . ?
C5 O5 Mn2 116.9(3) . . ?
C5 O6 Mn1 139.0(3) . 1_565 ?
C8 O7 Mn1 140.4(3) . 1_565 ?
C8 O8 Mn3 119.0(3) . 2_775 ?

loop_
_geom_bond_atom_site_label_1
_geom_bond_atom_site_label_2
_geom_bond_distance
_geom_bond_site_symmetry_2
_geom_bond_publ_flag
Mn1 O7 2.111(3) 1_545 ?
Mn1 O6 2.149(4) 1_545 ?
Mn1 O2 2.220(3) . ?
Mn1 N8 2.249(3) . ?
Mn1 N1 2.263(5) . ?
Mn1 N7 2.334(4) . ?
Mn2 O3 2.095(3) . ?
Mn2 O1 2.165(4) . ?
Mn2 O5 2.214(3) . ?
Mn2 N10 2.236(3) . ?
Mn2 N4 2.265(4) . ?
Mn2 N9 2.325(4) . ?
Mn3 O4 2.182(3) . ?
Mn3 O8 2.189(3) 2_774 ?
Mn3 N3 2.216(5) . ?
Mn3 N6 2.233(5) 2_774 ?
Mn3 N12 2.240(4) . ?
Mn3 N11 2.247(4) . ?
C1 O1 1.240(5) . ?
C1 O2 1.252(5) . ?
C1 C2 1.494(7) . ?
C2 N1 1.351(5) . ?
C2 C3 1.398(7) . ?
C3 N3 1.378(6) . ?
C3 C4 1.518(7) . ?
C4 O4 1.236(6) . ?
C4 O3 1.255(6) . ?
C5 O6 1.254(5) . ?
C5 O5 1.255(5) . ?
C5 C6 1.489(6) . ?
C6 N4 1.355(5) . ?
C6 C7 1.374(7) . ?
C7 N6 1.346(6) . ?
C7 C8 1.468(7) . ?
C8 O7 1.244(5) . ?
C8 O8 1.282(5) . ?
C9 N7 1.333(6) . ?
C9 C10 1.412(7) . ?
C10 C11 1.381(7) . ?
C11 C12 1.378(8) . ?
C12 C13 1.377(6) . ?
C13 N7 1.362(6) . ?
C13 C14 1.463(6) . ?
C14 N8 1.338(5) . ?
C14 C15 1.384(6) . ?
C15 C16 1.361(7) . ?
C16 C17 1.324(7) . ?
C17 C18 1.374(7) . ?
C18 N8 1.338(5) . ?
C19 N11 1.342(6) . ?
C19 C20 1.403(8) . ?
C20 C21 1.382(9) . ?
C21 C22 1.377(8) . ?
C22 C23 1.389(6) . ?
C23 N11 1.353(6) . ?
C23 C24 1.469(6) . ?
C24 N12 1.339(6) . ?
C24 C25 1.369(6) . ?
C25 C26 1.373(7) . ?
C26 C27 1.356(8) . ?
C27 C28 1.423(7) . ?
C28 N12 1.337(6) . ?
C29 N9 1.324(6) . ?
C29 C30 1.370(8) . ?
C30 C31 1.343(8) . ?
C31 C32 1.371(8) . ?
C32 C33 1.378(6) . ?
C33 N9 1.329(6) . ?
C33 C34 1.499(6) . ?
C34 N10 1.349(6) . ?
C34 C35 1.373(6) . ?
C35 C36 1.358(7) . ?
C36 C37 1.396(7) . ?
C37 C38 1.407(6) . ?
C38 N10 1.337(5) . ?
N1 N2 1.331(6) . ?
N2 N3 1.334(6) . ?
N4 N5 1.337(6) . ?
N5 N6 1.332(5) . ?
N6 Mn3 2.233(5) 2_775 ?
O2W O3W 1.62(8) . ?
O6 Mn1 2.149(4) 1_565 ?
O7 Mn1 2.111(3) 1_565 ?
O8 Mn3 2.189(3) 2_775 ?
